data_4024477
loop_
_publ_author_name
'Santos Fustero'
'Gema Chiva'
'Julio Piera'
'Juan F. Sanz-Cervera'
'Alessandro Volonterio'
'Matteo Zanda'
'Carmen Ram\'irez de Arellano'

_publ_contact_author_address
;Departamento de Qu\'imica Org\'anica
Universidad de Valencia
46100 Valencia
Spain
;
_publ_contact_author_email Carmen.ramirezdearellano@uv.es
_publ_contact_author_fax +34963544939
_publ_contact_author_name 'Carmen Ram\'irez de Arellano'
_publ_contact_author_phone +34963543046
_publ_section_title
;
New Fluorinated Peptidomimetics through Tandem Aza-Michael Addition to
\a-Trifluoromethyl Acrylamide Acceptors: Synthesis and Conformational Study
in Solid State and Solution
;
_journal_name_full 'Journal of Organic Chemistry'
_journal_page_first 3122
_journal_page_last 3132
_journal_paper_doi 10.1021/jo9001867
_journal_volume 74
_journal_year 2009
_chemical_absolute_configuration syn
_chemical_formula_sum 'C21 H31 F3 N2 O3'
_chemical_formula_weight 416.48
_chemical_name_common gt444.2
_chemical_name_systematic
; 
 ? 
;
_space_group_IT_number 19
_symmetry_cell_setting orthorhombic
_symmetry_space_group_name_Hall 'P 2ac 2ab'
_symmetry_space_group_name_H-M 'P 21 21 21'
_atom_sites_solution_hydrogens geom
_atom_sites_solution_primary direct
_atom_sites_solution_secondary difmap
_audit_creation_method SHELXL-97
_cell_angle_alpha 90.00
_cell_angle_beta 90.00
_cell_angle_gamma 90.00
_cell_formula_units_Z 8
_cell_length_a 9.6685(19)
_cell_length_b 20.336(4)
_cell_length_c 23.189(5)
_cell_measurement_reflns_used 22108
_cell_measurement_temperature 150(2)
_cell_measurement_theta_max 30.034
_cell_measurement_theta_min 0.998
_cell_volume 4559.4(16)
_computing_cell_refinement 'HKL Scalepack (Otwinowski & Minor 1997)'
_computing_data_collection 'Collect (Nonius BV, 1997-2000)'
_computing_data_reduction 'HKL Scalepack (Otwinowski & Minor 1997)'
_computing_molecular_graphics 'SHELXTL v6.14 (Bruker AXS 2000-2003)'
_computing_publication_material 'SHELXL-97 (Sheldrick, 1997)'
_computing_structure_refinement 'SHELXL-97 (Sheldrick, 1997)'
_computing_structure_solution 'SHELXS-97 (Sheldrick, 1990)'
_diffrn_ambient_temperature 150(2)
_diffrn_detector_area_resol_mean 9
_diffrn_measured_fraction_theta_full 0.990
_diffrn_measured_fraction_theta_max 0.990
_diffrn_measurement_device_type KappaCCD
_diffrn_measurement_method \w-scans
_diffrn_radiation_monochromator graphite
_diffrn_radiation_source 'fine-focus sealed tube'
_diffrn_radiation_type MoK\a
_diffrn_radiation_wavelength 0.71073
_diffrn_reflns_av_R_equivalents 0.0454
_diffrn_reflns_av_sigmaI/netI 0.0278
_diffrn_reflns_limit_h_max 12
_diffrn_reflns_limit_h_min -11
_diffrn_reflns_limit_k_max 25
_diffrn_reflns_limit_k_min -26
_diffrn_reflns_limit_l_max 29
_diffrn_reflns_limit_l_min -30
_diffrn_reflns_number 34939
_diffrn_reflns_theta_full 27.48
_diffrn_reflns_theta_max 27.48
_diffrn_reflns_theta_min 5.18
_exptl_absorpt_coefficient_mu 0.097
_exptl_absorpt_correction_type none
_exptl_crystal_colour colourless
_exptl_crystal_density_diffrn 1.213
_exptl_crystal_density_method 'not measured'
_exptl_crystal_description prism
_exptl_crystal_F_000 1776
_exptl_crystal_size_max 0.45
_exptl_crystal_size_mid 0.20
_exptl_crystal_size_min 0.16
_refine_diff_density_max 0.168
_refine_diff_density_min -0.156
_refine_diff_density_rms 0.029
_refine_ls_abs_structure_details 'Flack H D (1983), Acta Cryst. A39, 876-881'
_refine_ls_abs_structure_Flack 0(10)
_refine_ls_extinction_method none
_refine_ls_goodness_of_fit_ref 1.079
_refine_ls_hydrogen_treatment mixed
_refine_ls_matrix_type full
_refine_ls_number_parameters 547
_refine_ls_number_reflns 5747
_refine_ls_number_restraints 6
_refine_ls_restrained_S_all 1.079
_refine_ls_R_factor_all 0.0492
_refine_ls_R_factor_gt 0.0345
_refine_ls_shift/su_max 0.001
_refine_ls_shift/su_mean 0.000
_refine_ls_structure_factor_coef Fsqd
_refine_ls_weighting_details 'calc w=1/[\s^2^(Fo^2^)+(0.0380P)^2^+0.3697P] where P=(Fo^2^+2Fc^2^)/3'
_refine_ls_weighting_scheme calc
_refine_ls_wR_factor_gt 0.0733
_refine_ls_wR_factor_ref 0.0789
_reflns_number_gt 4764
_reflns_number_total 5747
_reflns_threshold_expression >2sigma(I)
_cod_data_source_file jo9001867_si_002_1.cif
_cod_data_source_block gt444a_compound5ha
_cod_original_sg_symbol_H-M P2(1)2(1)2(1)
_cod_database_code 4024477

loop_
_symmetry_equiv_pos_as_xyz
'x, y, z'
'-x+1/2, -y, z+1/2'
'-x, y+1/2, -z+1/2'
'x+1/2, -y+1/2, -z'

loop_
_atom_site_label
_atom_site_type_symbol
_atom_site_fract_x
_atom_site_fract_y
_atom_site_fract_z
_atom_site_U_iso_or_equiv
_atom_site_adp_type
_atom_site_occupancy
_atom_site_symmetry_multiplicity
_atom_site_calc_flag
_atom_site_refinement_flags
_atom_site_disorder_assembly
_atom_site_disorder_group
O1 O -0.14222(16) 0.08626(7) 0.64178(6) 0.0466(4) Uani 1 1 d . . .
O2 O 0.03435(15) 0.01499(6) 0.62916(5) 0.0383(3) Uani 1 1 d . . .
O3 O 0.20471(13) 0.19009(7) 0.73845(6) 0.0359(3) Uani 1 1 d . . .
N3 N -0.00822(16) 0.14444(7) 0.73067(6) 0.0291(3) Uani 1 1 d D . .
H3 H -0.0940(18) 0.1520(10) 0.7306(9) 0.035 Uiso 1 1 d D . .
N7 N 0.01849(19) 0.26275(8) 0.63056(7) 0.0339(3) Uani 1 1 d D . .
H7 H -0.0707(18) 0.2585(11) 0.6275(10) 0.041 Uiso 1 1 d D . .
F1 F 0.17502(14) 0.32019(7) 0.79324(5) 0.0562(3) Uani 1 1 d . . .
F2 F -0.03207(16) 0.35689(6) 0.79265(6) 0.0571(4) Uani 1 1 d . . .
F3 F 0.01582(17) 0.26765(6) 0.83728(5) 0.0569(4) Uani 1 1 d . . .
C1 C -0.0350(2) 0.06196(9) 0.65711(8) 0.0340(4) Uani 1 1 d . . .
C2 C 0.0392(2) 0.07956(8) 0.71268(8) 0.0311(4) Uani 1 1 d . . .
H2 H 0.1404 0.0825 0.7042 0.037 Uiso 1 1 calc R . .
C4 C 0.07796(18) 0.19538(9) 0.73569(7) 0.0276(4) Uani 1 1 d . . .
C5 C 0.0090(2) 0.26329(8) 0.73579(7) 0.0297(4) Uani 1 1 d . . .
H5 H -0.0936 0.2572 0.7339 0.036 Uiso 1 1 calc R . .
C6 C 0.0563(2) 0.30035(9) 0.68146(8) 0.0340(4) Uani 1 1 d . . .
H6A H 0.0119 0.3442 0.6801 0.041 Uiso 1 1 calc R . .
H6B H 0.1578 0.3067 0.6825 0.041 Uiso 1 1 calc R . .
C8 C 0.0762(2) 0.28812(10) 0.57651(8) 0.0389(5) Uani 1 1 d . . .
H8 H 0.1792 0.2868 0.5802 0.047 Uiso 1 1 calc R . .
C9 C 0.0362(3) 0.24052(11) 0.52821(9) 0.0541(6) Uani 1 1 d . . .
H9A H -0.0646 0.2403 0.5236 0.081 Uiso 1 1 calc R . .
H9B H 0.0680 0.1962 0.5380 0.081 Uiso 1 1 calc R . .
H9C H 0.0795 0.2546 0.4921 0.081 Uiso 1 1 calc R . .
C10 C 0.0432(2) 0.30147(9) 0.78944(8) 0.0373(4) Uani 1 1 d . . .
C11 C 0.0365(2) 0.35869(9) 0.56156(8) 0.0344(4) Uani 1 1 d . . .
C12 C -0.0994(2) 0.37734(10) 0.55536(9) 0.0392(5) Uani 1 1 d . . .
H12 H -0.1705 0.3457 0.5606 0.047 Uiso 1 1 calc R . .
C13 C -0.1345(2) 0.44175(10) 0.54164(9) 0.0432(5) Uani 1 1 d . . .
H13 H -0.2291 0.4537 0.5383 0.052 Uiso 1 1 calc R . .
C14 C -0.0331(3) 0.48835(10) 0.53286(9) 0.0462(5) Uani 1 1 d . . .
H14 H -0.0568 0.5321 0.5225 0.055 Uiso 1 1 calc R . .
C15 C 0.1014(3) 0.47051(13) 0.53935(13) 0.0633(7) Uani 1 1 d . . .
H15 H 0.1723 0.5024 0.5345 0.076 Uiso 1 1 calc R . .
C16 C 0.1365(3) 0.40609(12) 0.55307(12) 0.0594(7) Uani 1 1 d . . .
H16 H 0.2313 0.3945 0.5567 0.071 Uiso 1 1 calc R . .
C17 C -0.0213(3) -0.01291(10) 0.57467(8) 0.0441(5) Uani 1 1 d . . .
C18 C -0.0304(3) 0.04084(11) 0.52939(9) 0.0529(6) Uani 1 1 d . . .
H18A H 0.0568 0.0654 0.5284 0.079 Uiso 1 1 calc R . .
H18B H -0.1064 0.0708 0.5390 0.079 Uiso 1 1 calc R . .
H18C H -0.0474 0.0210 0.4915 0.079 Uiso 1 1 calc R . .
C19 C -0.1587(3) -0.04563(12) 0.58615(10) 0.0572(6) Uani 1 1 d . . .
H19A H -0.2276 -0.0121 0.5960 0.086 Uiso 1 1 calc R . .
H19B H -0.1490 -0.0766 0.6183 0.086 Uiso 1 1 calc R . .
H19C H -0.1886 -0.0694 0.5516 0.086 Uiso 1 1 calc R . .
C20 C 0.0894(3) -0.06275(13) 0.55861(11) 0.0684(8) Uani 1 1 d . . .
H20A H 0.0996 -0.0948 0.5899 0.103 Uiso 1 1 calc R . .
H20B H 0.1776 -0.0400 0.5525 0.103 Uiso 1 1 calc R . .
H20C H 0.0624 -0.0855 0.5231 0.103 Uiso 1 1 calc R . .
C21 C 0.0177(2) 0.02579(9) 0.75889(8) 0.0389(4) Uani 1 1 d . . .
H21 H 0.0593 -0.0158 0.7437 0.047 Uiso 1 1 calc R . .
C22 C -0.1340(3) 0.01235(12) 0.77087(12) 0.0601(6) Uani 1 1 d . . .
H22A H -0.1787 0.0528 0.7842 0.090 Uiso 1 1 calc R . .
H22B H -0.1421 -0.0216 0.8007 0.090 Uiso 1 1 calc R . .
H22C H -0.1790 -0.0029 0.7355 0.090 Uiso 1 1 calc R . .
C23 C 0.0959(3) 0.04411(12) 0.81337(9) 0.0568(6) Uani 1 1 d . . .
H23A H 0.0537 0.0832 0.8307 0.085 Uiso 1 1 calc R . .
H23B H 0.1926 0.0534 0.8038 0.085 Uiso 1 1 calc R . .
H23C H 0.0918 0.0075 0.8408 0.085 Uiso 1 1 calc R . .
O1A O 0.69424(15) 0.26183(7) 0.61649(6) 0.0412(3) Uani 1 1 d . . .
O2A O 0.52615(14) 0.28942(6) 0.67944(6) 0.0350(3) Uani 1 1 d . . .
O3A O 0.70439(13) 0.17504(7) 0.77257(6) 0.0384(3) Uani 1 1 d . . .
N3A N 0.50513(16) 0.16991(7) 0.72164(6) 0.0286(3) Uani 1 1 d D . .
H3A H 0.4168(17) 0.1732(10) 0.7243(9) 0.034 Uiso 1 1 d D . .
N7A N 0.5258(2) 0.28082(8) 0.85296(7) 0.0385(4) Uani 1 1 d D . .
H7A H 0.4408(19) 0.2878(12) 0.8446(10) 0.046 Uiso 1 1 d D . .
F1A F 0.40438(15) 0.08695(6) 0.89157(5) 0.0544(3) Uani 1 1 d . . .
F2A F 0.46692(17) 0.05162(6) 0.80828(6) 0.0560(4) Uani 1 1 d . . .
F3A F 0.61976(15) 0.07941(6) 0.87059(6) 0.0573(4) Uani 1 1 d . . .
C1A C 0.60699(19) 0.24752(9) 0.65123(8) 0.0317(4) Uani 1 1 d . . .
C2A C 0.57527(19) 0.17624(9) 0.66666(7) 0.0295(4) Uani 1 1 d . . .
H2A H 0.6662 0.1532 0.6706 0.035 Uiso 1 1 calc R . .
C4A C 0.57763(18) 0.17102(8) 0.77070(8) 0.0274(4) Uani 1 1 d . . .
C5A C 0.4922(2) 0.16578(8) 0.82588(7) 0.0303(4) Uani 1 1 d . . .
H5A H 0.3941 0.1774 0.8168 0.036 Uiso 1 1 calc R . .
C6A C 0.5461(2) 0.21320(9) 0.87191(8) 0.0358(4) Uani 1 1 d . . .
H6A1 H 0.4961 0.2058 0.9086 0.043 Uiso 1 1 calc R . .
H6A2 H 0.6457 0.2051 0.8787 0.043 Uiso 1 1 calc R . .
C8A C 0.5900(3) 0.32825(10) 0.89212(8) 0.0431(5) Uani 1 1 d . . .
H8A H 0.6915 0.3189 0.8935 0.052 Uiso 1 1 calc R . .
C9A C 0.5697(3) 0.39761(10) 0.86767(10) 0.0611(7) Uani 1 1 d . . .
H9A1 H 0.4707 0.4064 0.8631 0.092 Uiso 1 1 calc R . .
H9A2 H 0.6157 0.4009 0.8301 0.092 Uiso 1 1 calc R . .
H9A3 H 0.6099 0.4299 0.8942 0.092 Uiso 1 1 calc R . .
C10A C 0.4966(2) 0.09630(9) 0.84896(9) 0.0397(5) Uani 1 1 d . . .
C11A C 0.5339(2) 0.32544(9) 0.95343(8) 0.0373(4) Uani 1 1 d . . .
C12A C 0.6237(2) 0.32461(10) 1.00030(9) 0.0427(5) Uani 1 1 d . . .
H12A H 0.7207 0.3232 0.9939 0.051 Uiso 1 1 calc R . .
C13A C 0.5730(3) 0.32588(11) 1.05635(10) 0.0495(6) Uani 1 1 d . . .
H13A H 0.6354 0.3253 1.0880 0.059 Uiso 1 1 calc R . .
C14A C 0.4334(3) 0.32803(11) 1.06614(9) 0.0484(6) Uani 1 1 d . . .
H14A H 0.3991 0.3298 1.1045 0.058 Uiso 1 1 calc R . .
C15A C 0.3420(3) 0.32765(11) 1.01989(9) 0.0499(6) Uani 1 1 d . . .
H15A H 0.2450 0.3283 1.0264 0.060 Uiso 1 1 calc R . .
C16A C 0.3936(2) 0.32628(11) 0.96401(9) 0.0458(5) Uani 1 1 d . . .
H16A H 0.3310 0.3259 0.9324 0.055 Uiso 1 1 calc R . .
C17A C 0.5444(2) 0.36185(9) 0.67457(9) 0.0351(4) Uani 1 1 d . . .
C18A C 0.6860(2) 0.37968(11) 0.69748(10) 0.0434(5) Uani 1 1 d . . .
H18D H 0.7571 0.3635 0.6709 0.065 Uiso 1 1 calc R . .
H18E H 0.6992 0.3595 0.7355 0.065 Uiso 1 1 calc R . .
H18F H 0.6934 0.4276 0.7009 0.065 Uiso 1 1 calc R . .
C19A C 0.5225(3) 0.38309(11) 0.61252(9) 0.0501(5) Uani 1 1 d . . .
H19D H 0.4361 0.3641 0.5980 0.075 Uiso 1 1 calc R . .
H19E H 0.6000 0.3677 0.5889 0.075 Uiso 1 1 calc R . .
H19F H 0.5173 0.4312 0.6106 0.075 Uiso 1 1 calc R . .
C20A C 0.4303(2) 0.38743(10) 0.71306(11) 0.0463(5) Uani 1 1 d . . .
H20D H 0.4390 0.3678 0.7515 0.069 Uiso 1 1 calc R . .
H20E H 0.3403 0.3757 0.6965 0.069 Uiso 1 1 calc R . .
H20F H 0.4375 0.4354 0.7161 0.069 Uiso 1 1 calc R . .
C21A C 0.4967(2) 0.14210(9) 0.61712(8) 0.0352(4) Uani 1 1 d . . .
H21A H 0.5569 0.1444 0.5821 0.042 Uiso 1 1 calc R . .
C22A C 0.3608(2) 0.17557(11) 0.60211(8) 0.0418(5) Uani 1 1 d . . .
H22D H 0.3003 0.1757 0.6360 0.063 Uiso 1 1 calc R . .
H22E H 0.3156 0.1516 0.5706 0.063 Uiso 1 1 calc R . .
H22F H 0.3788 0.2209 0.5900 0.063 Uiso 1 1 calc R . .
C23A C 0.4753(3) 0.06952(10) 0.63100(10) 0.0504(6) Uani 1 1 d . . .
H23D H 0.4367 0.0471 0.5972 0.076 Uiso 1 1 calc R . .
H23E H 0.4112 0.0653 0.6635 0.076 Uiso 1 1 calc R . .
H23F H 0.5643 0.0495 0.6412 0.076 Uiso 1 1 calc R . .

loop_
_atom_site_aniso_label
_atom_site_aniso_U_11
_atom_site_aniso_U_22
_atom_site_aniso_U_33
_atom_site_aniso_U_23
_atom_site_aniso_U_13
_atom_site_aniso_U_12
O1 0.0376(8) 0.0535(9) 0.0486(8) -0.0121(7) -0.0093(7) 0.0136(7)
O2 0.0414(8) 0.0398(7) 0.0336(6) -0.0060(6) 0.0002(6) 0.0104(6)
O3 0.0246(7) 0.0422(7) 0.0410(7) 0.0037(6) 0.0008(6) -0.0007(6)
N3 0.0237(8) 0.0290(7) 0.0346(8) 0.0006(6) 0.0009(7) 0.0035(6)
N7 0.0359(9) 0.0361(8) 0.0296(7) 0.0058(6) -0.0019(7) -0.0036(8)
F1 0.0511(8) 0.0689(8) 0.0486(7) -0.0134(6) -0.0083(6) -0.0174(7)
F2 0.0766(10) 0.0373(6) 0.0572(8) -0.0121(6) -0.0075(7) 0.0120(7)
F3 0.0893(11) 0.0491(7) 0.0323(6) 0.0036(5) 0.0071(7) -0.0079(7)
C1 0.0329(11) 0.0322(9) 0.0367(10) 0.0002(8) 0.0014(8) 0.0027(8)
C2 0.0293(9) 0.0292(9) 0.0349(9) 0.0002(7) 0.0024(8) 0.0050(8)
C4 0.0270(10) 0.0331(9) 0.0227(8) 0.0037(7) 0.0020(7) -0.0001(7)
C5 0.0285(9) 0.0281(8) 0.0326(9) 0.0039(7) -0.0015(8) -0.0019(7)
C6 0.0366(11) 0.0324(9) 0.0331(9) 0.0064(8) -0.0030(8) -0.0060(8)
C8 0.0405(11) 0.0433(11) 0.0329(10) 0.0118(8) 0.0031(8) 0.0060(9)
C9 0.0870(19) 0.0413(11) 0.0339(10) 0.0022(9) 0.0013(12) 0.0147(13)
C10 0.0450(12) 0.0321(10) 0.0350(10) 0.0024(8) 0.0015(9) -0.0013(9)
C11 0.0368(11) 0.0383(10) 0.0282(9) 0.0075(7) 0.0011(8) 0.0005(9)
C12 0.0397(12) 0.0367(11) 0.0413(11) 0.0055(9) -0.0010(9) -0.0032(9)
C13 0.0423(12) 0.0413(11) 0.0461(11) 0.0062(9) -0.0014(10) 0.0071(10)
C14 0.0627(15) 0.0352(11) 0.0407(11) 0.0070(9) 0.0013(11) 0.0022(11)
C15 0.0524(16) 0.0490(14) 0.0887(19) 0.0246(13) -0.0044(14) -0.0146(12)
C16 0.0364(13) 0.0587(14) 0.0831(18) 0.0295(13) -0.0038(12) -0.0028(12)
C17 0.0559(14) 0.0415(11) 0.0347(10) -0.0066(8) -0.0027(10) 0.0075(11)
C18 0.0672(16) 0.0549(13) 0.0365(10) 0.0007(10) -0.0003(11) 0.0026(13)
C19 0.0762(18) 0.0464(13) 0.0490(13) -0.0039(10) -0.0058(12) -0.0147(12)
C20 0.092(2) 0.0629(15) 0.0497(13) -0.0173(12) -0.0012(14) 0.0301(15)
C21 0.0503(12) 0.0281(9) 0.0382(10) 0.0018(8) 0.0031(9) 0.0071(9)
C22 0.0603(16) 0.0470(12) 0.0731(16) 0.0183(12) 0.0164(14) -0.0043(12)
C23 0.0853(19) 0.0469(13) 0.0383(11) 0.0041(10) -0.0077(12) 0.0102(12)
O1A 0.0400(8) 0.0409(8) 0.0428(8) 0.0025(6) 0.0102(7) -0.0043(7)
O2A 0.0333(7) 0.0256(6) 0.0462(7) 0.0015(5) 0.0068(6) 0.0000(6)
O3A 0.0247(7) 0.0495(8) 0.0412(7) -0.0066(6) -0.0006(6) 0.0001(6)
N3A 0.0241(8) 0.0297(7) 0.0321(7) 0.0024(6) 0.0028(6) 0.0024(6)
N7A 0.0457(10) 0.0297(8) 0.0400(9) -0.0022(7) -0.0022(8) 0.0034(8)
F1A 0.0661(9) 0.0496(7) 0.0476(7) 0.0096(6) 0.0154(7) -0.0077(7)
F2A 0.0837(10) 0.0313(6) 0.0530(7) -0.0051(5) 0.0089(7) -0.0112(6)
F3A 0.0591(9) 0.0442(7) 0.0686(8) 0.0176(6) -0.0062(7) 0.0126(6)
C1A 0.0256(10) 0.0353(10) 0.0342(9) -0.0007(8) -0.0004(8) -0.0016(8)
C2A 0.0258(9) 0.0316(9) 0.0312(9) 0.0021(7) 0.0026(7) 0.0047(7)
C4A 0.0281(10) 0.0210(8) 0.0331(9) -0.0014(7) -0.0003(7) 0.0024(7)
C5A 0.0289(10) 0.0295(9) 0.0324(9) 0.0011(7) -0.0007(7) 0.0027(8)
C6A 0.0422(12) 0.0326(9) 0.0325(9) -0.0012(8) -0.0011(8) 0.0037(9)
C8A 0.0555(14) 0.0347(10) 0.0391(10) -0.0075(8) 0.0063(10) -0.0043(10)
C9A 0.106(2) 0.0304(11) 0.0468(12) -0.0041(9) 0.0104(14) -0.0099(12)
C10A 0.0449(12) 0.0344(10) 0.0398(10) 0.0013(8) 0.0046(9) -0.0017(9)
C11A 0.0493(13) 0.0252(9) 0.0372(10) -0.0035(8) 0.0015(9) 0.0023(9)
C12A 0.0460(13) 0.0353(10) 0.0467(11) -0.0013(9) -0.0027(10) -0.0022(10)
C13A 0.0608(16) 0.0489(12) 0.0387(11) 0.0031(10) -0.0088(10) -0.0041(11)
C14A 0.0653(16) 0.0446(12) 0.0353(11) 0.0009(9) 0.0046(10) 0.0023(11)
C15A 0.0487(14) 0.0536(13) 0.0474(12) 0.0005(10) 0.0066(10) 0.0102(11)
C16A 0.0507(14) 0.0489(12) 0.0378(11) -0.0011(9) -0.0049(10) 0.0070(11)
C17A 0.0344(11) 0.0253(9) 0.0455(11) 0.0039(8) -0.0005(9) -0.0025(8)
C18A 0.0369(11) 0.0416(11) 0.0518(12) -0.0048(9) -0.0017(10) -0.0037(9)
C19A 0.0573(14) 0.0417(11) 0.0514(12) 0.0111(10) -0.0084(12) 0.0009(11)
C20A 0.0379(12) 0.0312(10) 0.0699(14) -0.0017(10) 0.0052(11) 0.0016(9)
C21A 0.0389(11) 0.0357(9) 0.0309(9) -0.0029(7) 0.0045(8) 0.0012(9)
C22A 0.0399(11) 0.0516(12) 0.0341(10) -0.0040(9) -0.0036(9) 0.0000(10)
C23A 0.0664(16) 0.0338(11) 0.0511(12) -0.0071(9) 0.0011(12) -0.0045(11)

loop_
_atom_type_symbol
_atom_type_description
_atom_type_scat_dispersion_real
_atom_type_scat_dispersion_imag
_atom_type_scat_source
C C 0.0033 0.0000 'International Tables Vol C Tables 4.2.6.8 and 6.1.1.4'
H H 0.0000 0.0000 'International Tables Vol C Tables 4.2.6.8 and 6.1.1.4'
N N 0.0061 0.0000 'International Tables Vol C Tables 4.2.6.8 and 6.1.1.4'
O O 0.0106 0.0000 'International Tables Vol C Tables 4.2.6.8 and 6.1.1.4'
F F 0.0171 0.0000 'International Tables Vol C Tables 4.2.6.8 and 6.1.1.4'

loop_
_geom_angle_atom_site_label_1
_geom_angle_atom_site_label_2
_geom_angle_atom_site_label_3
_geom_angle
_geom_angle_site_symmetry_1
_geom_angle_site_symmetry_3
_geom_angle_publ_flag
C1 O2 C17 120.28(16) . . ?
C4 N3 C2 122.09(15) . . ?
C4 N3 H3 118.2(14) . . ?
C2 N3 H3 118.2(14) . . ?
C6 N7 C8 114.43(15) . . ?
C6 N7 H7 111.5(15) . . ?
C8 N7 H7 110.1(15) . . ?
O1 C1 O2 125.71(18) . . ?
O1 C1 C2 124.19(17) . . ?
O2 C1 C2 110.08(16) . . ?
N3 C2 C1 107.93(15) . . ?
N3 C2 C21 113.56(15) . . ?
C1 C2 C21 111.00(15) . . ?
N3 C2 H2 108.1 . . ?
C1 C2 H2 108.1 . . ?
C21 C2 H2 108.1 . . ?
O3 C4 N3 123.90(17) . . ?
O3 C4 C5 120.76(16) . . ?
N3 C4 C5 115.31(15) . . ?
C10 C5 C4 111.74(15) . . ?
C10 C5 C6 111.06(14) . . ?
C4 C5 C6 108.10(15) . . ?
C10 C5 H5 108.6 . . ?
C4 C5 H5 108.6 . . ?
C6 C5 H5 108.6 . . ?
N7 C6 C5 109.44(15) . . ?
N7 C6 H6A 109.8 . . ?
C5 C6 H6A 109.8 . . ?
N7 C6 H6B 109.8 . . ?
C5 C6 H6B 109.8 . . ?
H6A C6 H6B 108.2 . . ?
N7 C8 C11 115.45(17) . . ?
N7 C8 C9 107.87(17) . . ?
C11 C8 C9 111.41(16) . . ?
N7 C8 H8 107.2 . . ?
C11 C8 H8 107.2 . . ?
C9 C8 H8 107.2 . . ?
C8 C9 H9A 109.5 . . ?
C8 C9 H9B 109.5 . . ?
H9A C9 H9B 109.5 . . ?
C8 C9 H9C 109.5 . . ?
H9A C9 H9C 109.5 . . ?
H9B C9 H9C 109.5 . . ?
F1 C10 F3 106.41(17) . . ?
F1 C10 F2 105.95(16) . . ?
F3 C10 F2 106.22(16) . . ?
F1 C10 C5 114.37(17) . . ?
F3 C10 C5 112.26(15) . . ?
F2 C10 C5 111.08(16) . . ?
C12 C11 C16 117.53(19) . . ?
C12 C11 C8 121.60(18) . . ?
C16 C11 C8 120.86(19) . . ?
C11 C12 C13 121.2(2) . . ?
C11 C12 H12 119.4 . . ?
C13 C12 H12 119.4 . . ?
C14 C13 C12 120.5(2) . . ?
C14 C13 H13 119.8 . . ?
C12 C13 H13 119.8 . . ?
C15 C14 C13 118.8(2) . . ?
C15 C14 H14 120.6 . . ?
C13 C14 H14 120.6 . . ?
C14 C15 C16 120.7(2) . . ?
C14 C15 H15 119.7 . . ?
C16 C15 H15 119.7 . . ?
C11 C16 C15 121.3(2) . . ?
C11 C16 H16 119.3 . . ?
C15 C16 H16 119.3 . . ?
O2 C17 C19 109.69(17) . . ?
O2 C17 C18 109.51(16) . . ?
C19 C17 C18 112.9(2) . . ?
O2 C17 C20 102.01(18) . . ?
C19 C17 C20 111.6(2) . . ?
C18 C17 C20 110.6(2) . . ?
C17 C18 H18A 109.5 . . ?
C17 C18 H18B 109.5 . . ?
H18A C18 H18B 109.5 . . ?
C17 C18 H18C 109.5 . . ?
H18A C18 H18C 109.5 . . ?
H18B C18 H18C 109.5 . . ?
C17 C19 H19A 109.5 . . ?
C17 C19 H19B 109.5 . . ?
H19A C19 H19B 109.5 . . ?
C17 C19 H19C 109.5 . . ?
H19A C19 H19C 109.5 . . ?
H19B C19 H19C 109.5 . . ?
C17 C20 H20A 109.5 . . ?
C17 C20 H20B 109.5 . . ?
H20A C20 H20B 109.5 . . ?
C17 C20 H20C 109.5 . . ?
H20A C20 H20C 109.5 . . ?
H20B C20 H20C 109.5 . . ?
C23 C21 C22 111.9(2) . . ?
C23 C21 C2 109.67(17) . . ?
C22 C21 C2 112.60(17) . . ?
C23 C21 H21 107.5 . . ?
C22 C21 H21 107.5 . . ?
C2 C21 H21 107.5 . . ?
C21 C22 H22A 109.5 . . ?
C21 C22 H22B 109.5 . . ?
H22A C22 H22B 109.5 . . ?
C21 C22 H22C 109.5 . . ?
H22A C22 H22C 109.5 . . ?
H22B C22 H22C 109.5 . . ?
C21 C23 H23A 109.5 . . ?
C21 C23 H23B 109.5 . . ?
H23A C23 H23B 109.5 . . ?
C21 C23 H23C 109.5 . . ?
H23A C23 H23C 109.5 . . ?
H23B C23 H23C 109.5 . . ?
C1A O2A C17A 121.85(15) . . ?
C4A N3A C2A 120.11(15) . . ?
C4A N3A H3A 117.4(14) . . ?
C2A N3A H3A 121.4(14) . . ?
C6A N7A C8A 112.19(16) . . ?
C6A N7A H7A 110.8(16) . . ?
C8A N7A H7A 116.0(16) . . ?
O1A C1A O2A 125.98(17) . . ?
O1A C1A C2A 121.92(17) . . ?
O2A C1A C2A 112.08(15) . . ?
N3A C2A C1A 112.64(15) . . ?
N3A C2A C21A 112.62(15) . . ?
C1A C2A C21A 110.63(15) . . ?
N3A C2A H2A 106.8 . . ?
C1A C2A H2A 106.8 . . ?
C21A C2A H2A 106.8 . . ?
O3A C4A N3A 123.66(17) . . ?
O3A C4A C5A 120.95(16) . . ?
N3A C4A C5A 115.38(15) . . ?
C10A C5A C4A 110.30(15) . . ?
C10A C5A C6A 109.42(15) . . ?
C4A C5A C6A 110.91(15) . . ?
C10A C5A H5A 108.7 . . ?
C4A C5A H5A 108.7 . . ?
C6A C5A H5A 108.7 . . ?
N7A C6A C5A 109.79(15) . . ?
N7A C6A H6A1 109.7 . . ?
C5A C6A H6A1 109.7 . . ?
N7A C6A H6A2 109.7 . . ?
C5A C6A H6A2 109.7 . . ?
H6A1 C6A H6A2 108.2 . . ?
N7A C8A C11A 113.78(18) . . ?
N7A C8A C9A 108.84(18) . . ?
C11A C8A C9A 109.53(17) . . ?
N7A C8A H8A 108.2 . . ?
C11A C8A H8A 108.2 . . ?
C9A C8A H8A 108.2 . . ?
C8A C9A H9A1 109.5 . . ?
C8A C9A H9A2 109.5 . . ?
H9A1 C9A H9A2 109.5 . . ?
C8A C9A H9A3 109.5 . . ?
H9A1 C9A H9A3 109.5 . . ?
H9A2 C9A H9A3 109.5 . . ?
F3A C10A F2A 106.30(17) . . ?
F3A C10A F1A 106.19(16) . . ?
F2A C10A F1A 106.20(17) . . ?
F3A C10A C5A 113.47(17) . . ?
F2A C10A C5A 112.22(16) . . ?
F1A C10A C5A 111.94(17) . . ?
C16A C11A C12A 118.4(2) . . ?
C16A C11A C8A 121.10(19) . . ?
C12A C11A C8A 120.5(2) . . ?
C13A C12A C11A 120.7(2) . . ?
C13A C12A H12A 119.7 . . ?
C11A C12A H12A 119.7 . . ?
C14A C13A C12A 120.2(2) . . ?
C14A C13A H13A 119.9 . . ?
C12A C13A H13A 119.9 . . ?
C13A C14A C15A 119.9(2) . . ?
C13A C14A H14A 120.0 . . ?
C15A C14A H14A 120.0 . . ?
C14A C15A C16A 119.4(2) . . ?
C14A C15A H15A 120.3 . . ?
C16A C15A H15A 120.3 . . ?
C11A C16A C15A 121.3(2) . . ?
C11A C16A H16A 119.3 . . ?
C15A C16A H16A 119.3 . . ?
O2A C17A C20A 102.08(15) . . ?
O2A C17A C18A 108.55(16) . . ?
C20A C17A C18A 111.76(17) . . ?
O2A C17A C19A 109.71(16) . . ?
C20A C17A C19A 111.10(18) . . ?
C18A C17A C19A 113.04(18) . . ?
C17A C18A H18D 109.5 . . ?
C17A C18A H18E 109.5 . . ?
H18D C18A H18E 109.5 . . ?
C17A C18A H18F 109.5 . . ?
H18D C18A H18F 109.5 . . ?
H18E C18A H18F 109.5 . . ?
C17A C19A H19D 109.5 . . ?
C17A C19A H19E 109.5 . . ?
H19D C19A H19E 109.5 . . ?
C17A C19A H19F 109.5 . . ?
H19D C19A H19F 109.5 . . ?
H19E C19A H19F 109.5 . . ?
C17A C20A H20D 109.5 . . ?
C17A C20A H20E 109.5 . . ?
H20D C20A H20E 109.5 . . ?
C17A C20A H20F 109.5 . . ?
H20D C20A H20F 109.5 . . ?
H20E C20A H20F 109.5 . . ?
C22A C21A C23A 111.38(19) . . ?
C22A C21A C2A 113.25(15) . . ?
C23A C21A C2A 110.20(17) . . ?
C22A C21A H21A 107.2 . . ?
C23A C21A H21A 107.2 . . ?
C2A C21A H21A 107.2 . . ?
C21A C22A H22D 109.5 . . ?
C21A C22A H22E 109.5 . . ?
H22D C22A H22E 109.5 . . ?
C21A C22A H22F 109.5 . . ?
H22D C22A H22F 109.5 . . ?
H22E C22A H22F 109.5 . . ?
C21A C23A H23D 109.5 . . ?
C21A C23A H23E 109.5 . . ?
H23D C23A H23E 109.5 . . ?
C21A C23A H23F 109.5 . . ?
H23D C23A H23F 109.5 . . ?
H23E C23A H23F 109.5 . . ?

loop_
_geom_bond_atom_site_label_1
_geom_bond_atom_site_label_2
_geom_bond_distance
_geom_bond_site_symmetry_2
_geom_bond_publ_flag
O1 C1 1.202(2) . ?
O2 C1 1.335(2) . ?
O2 C17 1.486(2) . ?
O3 C4 1.232(2) . ?
N3 C4 1.335(2) . ?
N3 C2 1.458(2) . ?
N3 H3 0.843(16) . ?
N7 C6 1.453(2) . ?
N7 C8 1.466(2) . ?
N7 H7 0.870(17) . ?
F1 C10 1.333(2) . ?
F2 C10 1.344(2) . ?
F3 C10 1.332(2) . ?
C1 C2 1.518(3) . ?
C2 C21 1.545(3) . ?
C2 H2 1.0000 . ?
C4 C5 1.534(2) . ?
C5 C10 1.504(3) . ?
C5 C6 1.538(2) . ?
C5 H5 1.0000 . ?
C6 H6A 0.9900 . ?
C6 H6B 0.9900 . ?
C8 C11 1.525(3) . ?
C8 C9 1.530(3) . ?
C8 H8 1.0000 . ?
C9 H9A 0.9800 . ?
C9 H9B 0.9800 . ?
C9 H9C 0.9800 . ?
C11 C12 1.375(3) . ?
C11 C16 1.380(3) . ?
C12 C13 1.390(3) . ?
C12 H12 0.9500 . ?
C13 C14 1.379(3) . ?
C13 H13 0.9500 . ?
C14 C15 1.359(4) . ?
C14 H14 0.9500 . ?
C15 C16 1.390(3) . ?
C15 H15 0.9500 . ?
C16 H16 0.9500 . ?
C17 C19 1.509(4) . ?
C17 C18 1.518(3) . ?
C17 C20 1.520(3) . ?
C18 H18A 0.9800 . ?
C18 H18B 0.9800 . ?
C18 H18C 0.9800 . ?
C19 H19A 0.9800 . ?
C19 H19B 0.9800 . ?
C19 H19C 0.9800 . ?
C20 H20A 0.9800 . ?
C20 H20B 0.9800 . ?
C20 H20C 0.9800 . ?
C21 C23 1.519(3) . ?
C21 C22 1.518(3) . ?
C21 H21 1.0000 . ?
C22 H22A 0.9800 . ?
C22 H22B 0.9800 . ?
C22 H22C 0.9800 . ?
C23 H23A 0.9800 . ?
C23 H23B 0.9800 . ?
C23 H23C 0.9800 . ?
O1A C1A 1.202(2) . ?
O2A C1A 1.328(2) . ?
O2A C17A 1.488(2) . ?
O3A C4A 1.229(2) . ?
N3A C4A 1.336(2) . ?
N3A C2A 1.450(2) . ?
N3A H3A 0.858(16) . ?
N7A C6A 1.457(2) . ?
N7A C8A 1.463(3) . ?
N7A H7A 0.857(17) . ?
F1A C10A 1.345(2) . ?
F2A C10A 1.341(2) . ?
F3A C10A 1.337(3) . ?
C1A C2A 1.524(3) . ?
C2A C21A 1.542(3) . ?
C2A H2A 1.0000 . ?
C4A C5A 1.527(2) . ?
C5A C10A 1.512(3) . ?
C5A C6A 1.530(3) . ?
C5A H5A 1.0000 . ?
C6A H6A1 0.9900 . ?
C6A H6A2 0.9900 . ?
C8A C11A 1.523(3) . ?
C8A C9A 1.533(3) . ?
C8A H8A 1.0000 . ?
C9A H9A1 0.9800 . ?
C9A H9A2 0.9800 . ?
C9A H9A3 0.9800 . ?
C11A C16A 1.378(3) . ?
C11A C12A 1.391(3) . ?
C12A C13A 1.390(3) . ?
C12A H12A 0.9500 . ?
C13A C14A 1.369(3) . ?
C13A H13A 0.9500 . ?
C14A C15A 1.390(3) . ?
C14A H14A 0.9500 . ?
C15A C16A 1.389(3) . ?
C15A H15A 0.9500 . ?
C16A H16A 0.9500 . ?
C17A C20A 1.512(3) . ?
C17A C18A 1.512(3) . ?
C17A C19A 1.517(3) . ?
C18A H18D 0.9800 . ?
C18A H18E 0.9800 . ?
C18A H18F 0.9800 . ?
C19A H19D 0.9800 . ?
C19A H19E 0.9800 . ?
C19A H19F 0.9800 . ?
C20A H20D 0.9800 . ?
C20A H20E 0.9800 . ?
C20A H20F 0.9800 . ?
C21A C22A 1.520(3) . ?
C21A C23A 1.525(3) . ?
C21A H21A 1.0000 . ?
C22A H22D 0.9800 . ?
C22A H22E 0.9800 . ?
C22A H22F 0.9800 . ?
C23A H23D 0.9800 . ?
C23A H23E 0.9800 . ?
C23A H23F 0.9800 . ?

loop_
_geom_hbond_atom_site_label_D
_geom_hbond_atom_site_label_H
_geom_hbond_atom_site_label_A
_geom_hbond_distance_DH
_geom_hbond_distance_HA
_geom_hbond_distance_DA
_geom_hbond_angle_DHA
_geom_hbond_site_symmetry_A
N3 H3 O3A 0.843(16) 2.229(18) 3.009(2) 153.8(19) 1_455
N7 H7 O1A 0.870(17) 2.288(17) 3.152(2) 172(2) 1_455
N3A H3A O3 0.858(16) 2.106(17) 2.959(2) 173(2) .
N7A H7A F1 0.857(17) 2.907(18) 3.749(2) 168(2) .

loop_
_geom_torsion_atom_site_label_1
_geom_torsion_atom_site_label_2
_geom_torsion_atom_site_label_3
_geom_torsion_atom_site_label_4
_geom_torsion
_geom_torsion_site_symmetry_1
_geom_torsion_site_symmetry_2
_geom_torsion_site_symmetry_3
_geom_torsion_site_symmetry_4
_geom_torsion_publ_flag
C17 O2 C1 O1 -1.4(3) . . . . ?
C17 O2 C1 C2 177.13(16) . . . . ?
C4 N3 C2 C1 -118.84(18) . . . . ?
C4 N3 C2 C21 117.65(18) . . . . ?
O1 C1 C2 N3 -21.6(3) . . . . ?
O2 C1 C2 N3 159.83(15) . . . . ?
O1 C1 C2 C21 103.4(2) . . . . ?
O2 C1 C2 C21 -75.1(2) . . . . ?
C2 N3 C4 O3 -16.8(3) . . . . ?
C2 N3 C4 C5 161.20(16) . . . . ?
O3 C4 C5 C10 -59.4(2) . . . . ?
N3 C4 C5 C10 122.58(17) . . . . ?
O3 C4 C5 C6 63.1(2) . . . . ?
N3 C4 C5 C6 -114.91(17) . . . . ?
C8 N7 C6 C5 -171.33(16) . . . . ?
C10 C5 C6 N7 -178.63(16) . . . . ?
C4 C5 C6 N7 58.5(2) . . . . ?
C6 N7 C8 C11 -58.9(2) . . . . ?
C6 N7 C8 C9 175.78(18) . . . . ?
C4 C5 C10 F1 68.4(2) . . . . ?
C6 C5 C10 F1 -52.4(2) . . . . ?
C4 C5 C10 F3 -53.0(2) . . . . ?
C6 C5 C10 F3 -173.77(17) . . . . ?
C4 C5 C10 F2 -171.74(15) . . . . ?
C6 C5 C10 F2 67.5(2) . . . . ?
N7 C8 C11 C12 -58.5(3) . . . . ?
C9 C8 C11 C12 65.0(3) . . . . ?
N7 C8 C11 C16 122.3(2) . . . . ?
C9 C8 C11 C16 -114.2(2) . . . . ?
C16 C11 C12 C13 -0.6(3) . . . . ?
C8 C11 C12 C13 -179.89(18) . . . . ?
C11 C12 C13 C14 1.2(3) . . . . ?
C12 C13 C14 C15 -1.7(3) . . . . ?
C13 C14 C15 C16 1.7(4) . . . . ?
C12 C11 C16 C15 0.6(4) . . . . ?
C8 C11 C16 C15 179.9(2) . . . . ?
C14 C15 C16 C11 -1.2(4) . . . . ?
C1 O2 C17 C19 -62.0(2) . . . . ?
C1 O2 C17 C18 62.4(2) . . . . ?
C1 O2 C17 C20 179.58(18) . . . . ?
N3 C2 C21 C23 -59.5(2) . . . . ?
C1 C2 C21 C23 178.70(18) . . . . ?
N3 C2 C21 C22 65.8(2) . . . . ?
C1 C2 C21 C22 -56.0(2) . . . . ?
C17A O2A C1A O1A -5.7(3) . . . . ?
C17A O2A C1A C2A 175.64(16) . . . . ?
C4A N3A C2A C1A -81.7(2) . . . . ?
C4A N3A C2A C21A 152.30(16) . . . . ?
O1A C1A C2A N3A 159.85(17) . . . . ?
O2A C1A C2A N3A -21.4(2) . . . . ?
O1A C1A C2A C21A -73.1(2) . . . . ?
O2A C1A C2A C21A 105.60(18) . . . . ?
C2A N3A C4A O3A -2.5(3) . . . . ?
C2A N3A C4A C5A 178.44(15) . . . . ?
O3A C4A C5A C10A -78.8(2) . . . . ?
N3A C4A C5A C10A 100.32(19) . . . . ?
O3A C4A C5A C6A 42.6(2) . . . . ?
N3A C4A C5A C6A -138.29(16) . . . . ?
C8A N7A C6A C5A -173.23(17) . . . . ?
C10A C5A C6A N7A -172.76(17) . . . . ?
C4A C5A C6A N7A 65.3(2) . . . . ?
C6A N7A C8A C11A -60.2(3) . . . . ?
C6A N7A C8A C9A 177.4(2) . . . . ?
C4A C5A C10A F3A 70.5(2) . . . . ?
C6A C5A C10A F3A -51.8(2) . . . . ?
C4A C5A C10A F2A -50.0(2) . . . . ?
C6A C5A C10A F2A -172.30(17) . . . . ?
C4A C5A C10A F1A -169.34(16) . . . . ?
C6A C5A C10A F1A 68.4(2) . . . . ?
N7A C8A C11A C16A -49.6(3) . . . . ?
C9A C8A C11A C16A 72.4(3) . . . . ?
N7A C8A C11A C12A 132.9(2) . . . . ?
C9A C8A C11A C12A -105.0(2) . . . . ?
C16A C11A C12A C13A -1.2(3) . . . . ?
C8A C11A C12A C13A 176.27(19) . . . . ?
C11A C12A C13A C14A -0.1(4) . . . . ?
C12A C13A C14A C15A 1.3(4) . . . . ?
C13A C14A C15A C16A -1.2(4) . . . . ?
C12A C11A C16A C15A 1.3(3) . . . . ?
C8A C11A C16A C15A -176.15(19) . . . . ?
C14A C15A C16A C11A -0.1(4) . . . . ?
C1A O2A C17A C20A 179.50(17) . . . . ?
C1A O2A C17A C18A -62.4(2) . . . . ?
C1A O2A C17A C19A 61.6(2) . . . . ?
N3A C2A C21A C22A 68.2(2) . . . . ?
C1A C2A C21A C22A -58.9(2) . . . . ?
N3A C2A C21A C23A -57.3(2) . . . . ?
C1A C2A C21A C23A 175.63(17) . . . . ?
O2 C1 C2 N3 159.83(15) . . . . ?
C1 C2 N3 C4 -118.84(18) . . . . ?
N3 C4 C5 C6 -114.91(17) . . . . ?
C4 C5 C6 N7 58.5(2) . . . . ?
O2A C1A C2A N3A -21.4(2) . . . . ?
C1A C2A N3A C4A -81.7(2) . . . . ?
N3A C4A C5A C6A -138.29(16) . . . . ?
C4A C5A C6A N7A 65.3(2) . . . . ?
